data_7238853
loop_
_publ_author_name
'Abrahams, Brendan F.'
'Maynard-Casely, Helen E.'
'Robson, Richard'
'White, Keith F.'

_publ_section_title
;
 Copper(ii) coordination polymers of imdc&#x2212; (H2imdc+ = the
 1,3-bis(carboxymethyl)imidazolium cation): unusual sheet interpenetration
 and an unexpected single crystal-to-single crystal transformation
;
_journal_issue 45
_journal_name_full CrystEngComm
_journal_page_first 9729
_journal_paper_doi 10.1039/c3ce41226a
_journal_volume 15
_journal_year 2013
_chemical_formula_sum 'C14 H14 Cu N4 O8'
_chemical_formula_weight 429.83
_space_group_IT_number 2
_space_group_name_Hall '-P 1'
_space_group_name_H-M_alt 'P -1'
_symmetry_cell_setting triclinic
_symmetry_space_group_name_H-M 'P -1'
_atom_sites_solution_hydrogens geom
_atom_sites_solution_primary direct
_atom_sites_solution_secondary difmap
_audit_creation_method SHELXL-97
_cell_angle_alpha 109.937(11)
_cell_angle_beta 94.919(8)
_cell_angle_gamma 116.156(9)
_cell_formula_units_Z 1
_cell_length_a 7.1674(6)
_cell_length_b 7.5711(8)
_cell_length_c 8.4825(11)
_cell_measurement_reflns_used 1721
_cell_measurement_temperature 130(2)
_cell_measurement_theta_max 73.758
_cell_measurement_theta_min 5.775
_cell_volume 372.90(9)
_computing_cell_refinement
;
CrysAlisPro, Agilent Technologies,
Version 1.171.36.20 (release 27-06-2012 CrysAlis171 .NET)
(compiled Jul 11 2012,15:38:31)
;
_computing_data_collection
;
CrysAlisPro, Agilent Technologies,
Version 1.171.36.20 (release 27-06-2012 CrysAlis171 .NET)
(compiled Jul 11 2012,15:38:31)
;
_computing_data_reduction
;
CrysAlisPro, Agilent Technologies,
Version 1.171.36.20 (release 27-06-2012 CrysAlis171 .NET)
(compiled Jul 11 2012,15:38:31)
;
_computing_structure_refinement 'SHELXL-97 (Sheldrick, 1997)'
_computing_structure_solution 'SHELXS-97 (Sheldrick, 1997)'
_diffrn_ambient_temperature 130(2)
_diffrn_detector_area_resol_mean 10.2273
_diffrn_measured_fraction_theta_full 0.955
_diffrn_measured_fraction_theta_max 0.955
_diffrn_measurement_device_type 'SuperNova, Dual, Cu at zero, Atlas'
_diffrn_radiation_monochromator mirror
_diffrn_radiation_source 'SuperNova (Cu) X-ray Source'
_diffrn_radiation_type CuK\a
_diffrn_radiation_wavelength 1.54184
_diffrn_reflns_av_R_equivalents 0.0209
_diffrn_reflns_av_sigmaI/netI 0.0240
_diffrn_reflns_limit_h_max 8
_diffrn_reflns_limit_h_min -8
_diffrn_reflns_limit_k_max 8
_diffrn_reflns_limit_k_min -9
_diffrn_reflns_limit_l_max 10
_diffrn_reflns_limit_l_min -9
_diffrn_reflns_number 2302
_diffrn_reflns_theta_full 73.92
_diffrn_reflns_theta_max 73.92
_diffrn_reflns_theta_min 5.78
_exptl_absorpt_coefficient_mu 2.645
_exptl_absorpt_correction_T_max 0.900
_exptl_absorpt_correction_T_min 0.626
_exptl_absorpt_correction_type gaussian
_exptl_absorpt_process_details
;
CrysAlisPro, Agilent Technologies,
Version 1.171.36.20 (release 27-06-2012 CrysAlis171 .NET)
(compiled Jul 11 2012,15:38:31)
Numerical absorption correction based on gaussian integration over
			a multifaceted crystal model
;
_exptl_crystal_colour blue
_exptl_crystal_density_diffrn 1.914
_exptl_crystal_density_method 'not measured'
_exptl_crystal_description 'thin plate'
_exptl_crystal_F_000 219
_exptl_crystal_size_max 0.260
_exptl_crystal_size_mid 0.192
_exptl_crystal_size_min 0.040
_refine_diff_density_max 2.644
_refine_diff_density_min -0.811
_refine_diff_density_rms 0.258
_refine_ls_extinction_method none
_refine_ls_goodness_of_fit_ref 1.331
_refine_ls_hydrogen_treatment constr
_refine_ls_matrix_type full
_refine_ls_number_parameters 124
_refine_ls_number_reflns 1447
_refine_ls_number_restraints 0
_refine_ls_restrained_S_all 1.331
_refine_ls_R_factor_all 0.0836
_refine_ls_R_factor_gt 0.0818
_refine_ls_shift/su_max 0.000
_refine_ls_shift/su_mean 0.000
_refine_ls_structure_factor_coef Fsqd
_refine_ls_weighting_details 'calc w=1/[\s^2^(Fo^2^)+(0.1241P)^2^+7.9601P] where P=(Fo^2^+2Fc^2^)/3'
_refine_ls_weighting_scheme calc
_refine_ls_wR_factor_gt 0.3175
_refine_ls_wR_factor_ref 0.3181
_reflns_number_gt 1395
_reflns_number_total 1447
_reflns_threshold_expression >2sigma(I)
_cod_data_source_file c3ce41226a.txt
_cod_data_source_block shelxl
_cod_depositor_comments
;
The following automatic conversions were performed:

data item '_exptl_absorpt_correction_type' value 'Gaussian' was
changed to 'gaussian' in accordance with the
/home/saulius/struct/COD-crude-data/automatic-downloads/DataCite-retrospective/RSC/depositions/lib/dictionaries/cif_core.dic
dictionary named 'cif_core.dic' version 2.4.2 last updated on
2011-04-26.

data item '_symmetry_cell_setting' value 'Triclinic' was changed to
'triclinic' in accordance with the
/home/saulius/struct/COD-crude-data/automatic-downloads/DataCite-retrospective/RSC/depositions/lib/dictionaries/cif_core.dic
dictionary named 'cif_core.dic' version 2.4.2 last updated on
2011-04-26.

Automatic conversion script
Id: cif_fix_values 6909 2019-04-08 15:41:33Z antanas 
;
_cod_original_cell_volume 372.90(7)
_cod_original_sg_symbol_H-M P-1
_cod_database_code 7238853

loop_
_symmetry_equiv_pos_as_xyz
'x, y, z'
'-x, -y, -z'

loop_
_atom_site_label
_atom_site_type_symbol
_atom_site_fract_x
_atom_site_fract_y
_atom_site_fract_z
_atom_site_U_iso_or_equiv
_atom_site_adp_type
_atom_site_occupancy
_atom_site_symmetry_multiplicity
_atom_site_calc_flag
_atom_site_refinement_flags
C1 C 0.2122(14) 0.4156(15) 0.0192(11) 0.0126(17) Uani 1 1 d .
C2 C 0.1904(15) -0.1720(15) -0.2327(12) 0.0160(19) Uani 1 1 d .
C3 C 0.3421(15) -0.2610(16) -0.2719(12) 0.0155(18) Uani 1 1 d .
H3A H 0.4715 -0.1764 -0.1699 0.019 Uiso 1 1 calc R
H3B H 0.2685 -0.4131 -0.2856 0.019 Uiso 1 1 calc R
C4 C 0.3518(15) 0.6637(14) 0.1280(11) 0.0142(18) Uani 1 1 d .
H4A H 0.4779 0.7218 0.0829 0.017 Uiso 1 1 calc R
H4B H 0.2652 0.7323 0.1145 0.017 Uiso 1 1 calc R
C5 C 0.6265(15) 0.7611(15) 0.3979(12) 0.0154(18) Uani 1 1 d .
H5 H 0.7460 0.7767 0.3515 0.018 Uiso 1 1 calc R
C6 C 0.6156(15) 0.7738(15) 0.5600(12) 0.0150(18) Uani 1 1 d .
H6 H 0.7270 0.7993 0.6487 0.018 Uiso 1 1 calc R
C7 C 0.3030(14) 0.7085(14) 0.4208(11) 0.0116(17) Uani 1 1 d .
H7 H 0.1583 0.6797 0.3930 0.014 Uiso 1 1 calc R
N1 N 0.4132(12) -0.2568(12) -0.4265(10) 0.0137(16) Uani 1 1 d .
N2 N 0.4287(12) 0.7208(12) 0.3141(10) 0.0140(16) Uani 1 1 d .
O1 O 0.2250(10) 0.3026(10) 0.0970(9) 0.0166(14) Uani 1 1 d .
O2 O 0.2111(11) -0.0864(11) -0.0683(9) 0.0183(14) Uani 1 1 d .
O3 O 0.0617(11) -0.1913(13) -0.3512(9) 0.0226(16) Uani 1 1 d .
O4 O 0.1068(11) 0.3520(12) -0.1298(8) 0.0203(15) Uani 1 1 d .
Cu1 Cu 0.0000 0.0000 0.0000 0.0102(6) Uani 1 2 d S

loop_
_atom_site_aniso_label
_atom_site_aniso_U_11
_atom_site_aniso_U_22
_atom_site_aniso_U_33
_atom_site_aniso_U_23
_atom_site_aniso_U_13
_atom_site_aniso_U_12
C1 0.007(4) 0.019(4) 0.012(4) 0.007(3) 0.005(3) 0.006(3)
C2 0.014(4) 0.015(4) 0.019(5) 0.008(4) 0.008(4) 0.007(4)
C3 0.015(4) 0.022(5) 0.016(4) 0.009(4) 0.004(3) 0.014(4)
C4 0.019(5) 0.014(4) 0.012(4) 0.008(4) 0.004(3) 0.008(4)
C5 0.016(4) 0.019(4) 0.018(4) 0.010(4) 0.006(4) 0.012(4)
C6 0.013(4) 0.017(4) 0.019(4) 0.008(4) 0.003(3) 0.010(4)
C7 0.012(4) 0.011(4) 0.013(4) 0.008(3) 0.004(3) 0.006(3)
N1 0.013(4) 0.018(4) 0.014(4) 0.007(3) 0.004(3) 0.011(3)
N2 0.012(4) 0.015(4) 0.011(4) 0.006(3) 0.001(3) 0.005(3)
O1 0.016(3) 0.016(3) 0.020(3) 0.008(3) 0.004(3) 0.010(3)
O2 0.021(3) 0.017(3) 0.019(3) 0.006(3) 0.012(3) 0.011(3)
O3 0.020(4) 0.041(4) 0.023(4) 0.020(3) 0.007(3) 0.023(3)
O4 0.020(3) 0.026(4) 0.011(3) 0.006(3) 0.002(3) 0.010(3)
Cu1 0.0101(10) 0.0091(9) 0.0118(10) 0.0044(7) 0.0031(7) 0.0051(7)

loop_
_atom_type_symbol
_atom_type_description
_atom_type_scat_dispersion_real
_atom_type_scat_dispersion_imag
_atom_type_scat_source
C C 0.0181 0.0091 'International Tables Vol C Tables 4.2.6.8 and 6.1.1.4'
H H 0.0000 0.0000 'International Tables Vol C Tables 4.2.6.8 and 6.1.1.4'
N N 0.0311 0.0180 'International Tables Vol C Tables 4.2.6.8 and 6.1.1.4'
O O 0.0492 0.0322 'International Tables Vol C Tables 4.2.6.8 and 6.1.1.4'
Cu Cu -1.9646 0.5888 'International Tables Vol C Tables 4.2.6.8 and 6.1.1.4'

loop_
_geom_angle_atom_site_label_1
_geom_angle_atom_site_label_2
_geom_angle_atom_site_label_3
_geom_angle
_geom_angle_site_symmetry_1
_geom_angle_site_symmetry_3
O4 C1 O1 128.2(9) . .
O4 C1 C4 117.0(8) . .
O1 C1 C4 114.7(8) . .
O3 C2 O2 126.9(9) . .
O3 C2 C3 120.9(8) . .
O2 C2 C3 112.2(8) . .
N1 C3 C2 115.4(7) . .
N2 C4 C1 111.9(7) . .
C6 C5 N2 106.0(8) . .
C5 C6 N1 107.9(8) . 1_566
N2 C7 N1 108.8(8) . 1_566
C7 N1 C6 107.8(7) 1_544 1_544
C7 N1 C3 129.1(8) 1_544 .
C6 N1 C3 123.0(7) 1_544 .
C7 N2 C5 109.5(8) . .
C7 N2 C4 123.7(8) . .
C5 N2 C4 126.2(8) . .
C1 O1 Cu1 117.2(6) . .
C2 O2 Cu1 116.8(6) . .
O1 Cu1 O1 180.0(7) . 2
O1 Cu1 O2 90.2(3) . 2
O1 Cu1 O2 89.8(3) 2 2
O1 Cu1 O2 89.8(3) . .
O1 Cu1 O2 90.2(3) 2 .
O2 Cu1 O2 180.00(15) 2 .

loop_
_geom_bond_atom_site_label_1
_geom_bond_atom_site_label_2
_geom_bond_distance
_geom_bond_site_symmetry_2
C1 O4 1.225(11) .
C1 O1 1.273(11) .
C1 C4 1.543(12) .
C2 O3 1.227(12) .
C2 O2 1.285(12) .
C2 C3 1.517(12) .
C3 N1 1.453(12) .
C4 N2 1.469(11) .
C5 C6 1.357(13) .
C5 N2 1.381(12) .
C6 N1 1.386(12) 1_566
C7 N2 1.328(11) .
C7 N1 1.334(11) 1_566
N1 C7 1.334(11) 1_544
N1 C6 1.386(12) 1_544
O1 Cu1 1.938(6) .
O2 Cu1 1.954(6) .
Cu1 O1 1.938(6) 2
Cu1 O2 1.954(6) 2
